data_4349716
loop_
_publ_author_name
'Liu, Yu-Ling'
'Zhang, Wen'

_publ_section_title
;
 Cation-templated cyanometallate-based supramolecular rectangular cage
 compounds showing dielectric transitions
;
_journal_issue 8
_journal_name_full 'Inorganic Chemistry Frontiers'
_journal_page_first 1304
_journal_paper_doi 10.1039/C7QI00218A
_journal_volume 4
_journal_year 2017
_chemical_formula_moiety '2(C3 H0.50 Cd0.50 Cl Co0.50 N3), 2(C3 H5 N2)'
_chemical_formula_sum 'C12 H11 Cd Cl2 Co N10'
_chemical_formula_weight 537.55
_space_group_crystal_system tetragonal
_space_group_IT_number 129
_space_group_name_Hall '-P 4a 2a'
_space_group_name_H-M_alt 'P 4/n m m :2'
_atom_sites_solution_hydrogens difmap
_audit_creation_method SHELXL-2014/7
_audit_update_record
;
2017-02-20 deposited with the CCDC.
2017-06-05 downloaded from the CCDC.
;
_cell_angle_alpha 90
_cell_angle_beta 90
_cell_angle_gamma 90
_cell_formula_units_Z 4
_cell_length_a 15.248(3)
_cell_length_b 15.248(3)
_cell_length_c 8.6679(17)
_cell_measurement_reflns_used 510
_cell_measurement_temperature 298(2)
_cell_measurement_theta_max 27.5022
_cell_measurement_theta_min 2.3713
_cell_volume 2015.3(7)
_computing_structure_refinement 'SHELXL-2014/7 (Sheldrick, 2014)'
_diffrn_ambient_temperature 298(2)
_diffrn_measured_fraction_theta_full 0.996
_diffrn_measured_fraction_theta_max 0.997
_diffrn_measurement_device_type 'Saturn724+ (4x4 bin mode)'
_diffrn_measurement_method CCD_Profile_fitting
_diffrn_radiation_type MoK\a
_diffrn_radiation_wavelength 0.71073
_diffrn_reflns_av_R_equivalents 0.0621
_diffrn_reflns_av_unetI/netI 0.0297
_diffrn_reflns_Laue_measured_fraction_full 0.996
_diffrn_reflns_Laue_measured_fraction_max 0.997
_diffrn_reflns_limit_h_max 15
_diffrn_reflns_limit_h_min -19
_diffrn_reflns_limit_k_max 19
_diffrn_reflns_limit_k_min -19
_diffrn_reflns_limit_l_max 9
_diffrn_reflns_limit_l_min -11
_diffrn_reflns_number 13544
_diffrn_reflns_point_group_measured_fraction_full 0.996
_diffrn_reflns_point_group_measured_fraction_max 0.997
_diffrn_reflns_theta_full 25.242
_diffrn_reflns_theta_max 27.483
_diffrn_reflns_theta_min 3.015
_exptl_absorpt_coefficient_mu 2.161
_exptl_crystal_colour pale-yellow
_exptl_crystal_density_diffrn 1.772
_exptl_crystal_description plate
_exptl_crystal_F_000 880
_refine_diff_density_max 2.417
_refine_diff_density_min -2.812
_refine_diff_density_rms 0.211
_refine_ls_extinction_method none
_refine_ls_goodness_of_fit_ref 1.090
_refine_ls_hydrogen_treatment constr
_refine_ls_matrix_type full
_refine_ls_number_parameters 97
_refine_ls_number_reflns 1307
_refine_ls_number_restraints 144
_refine_ls_restrained_S_all 1.134
_refine_ls_R_factor_all 0.0783
_refine_ls_R_factor_gt 0.0657
_refine_ls_shift/su_max 0.000
_refine_ls_shift/su_mean 0.000
_refine_ls_structure_factor_coef Fsqd
_refine_ls_weighting_details 'w=1/[\s^2^(Fo^2^)+(0.0791P)^2^+18.3179P] where P=(Fo^2^+2Fc^2^)/3'
_refine_ls_weighting_scheme calc
_refine_ls_wR_factor_gt 0.1667
_refine_ls_wR_factor_ref 0.1752
_reflns_Friedel_coverage 0.000
_reflns_number_gt 1062
_reflns_number_total 1307
_reflns_threshold_expression 'I > 2\s(I)'
_cod_data_source_file c7qi00218a2.cif
_cod_data_source_block 2-298K
_cod_original_cell_volume 2015.3(9)
_cod_original_sg_symbol_H-M 'P 4/n m m'
_cod_database_code 4349716
_shelx_shelxl_version_number 2014/7
_shelx_space_group_comment
;
The symmetry employed for this shelxl refinement is uniquely defined
by the following loop, which should always be used as a source of
symmetry information in preference to the above space-group names.
They are only intended as comments.
;

loop_
_space_group_symop_operation_xyz
'x, y, z'
'-y+1/2, x, z'
'-x+1/2, -y+1/2, z'
'y, -x+1/2, z'
'x+1/2, -y, -z'
'y+1/2, x+1/2, -z'
'-x, y+1/2, -z'
'-y, -x, -z'
'-x, -y, -z'
'y-1/2, -x, -z'
'x-1/2, y-1/2, -z'
'-y, x-1/2, -z'
'-x-1/2, y, z'
'-y-1/2, -x-1/2, z'
'x, -y-1/2, z'
'y, x, z'

loop_
_atom_site_label
_atom_site_type_symbol
_atom_site_fract_x
_atom_site_fract_y
_atom_site_fract_z
_atom_site_U_iso_or_equiv
_atom_site_adp_type
_atom_site_occupancy
_atom_site_site_symmetry_order
_atom_site_calc_flag
_atom_site_refinement_flags_posn
_atom_site_refinement_flags_adp
_atom_site_refinement_flags_occupancy
Cd1 Cd 0.0000 0.0000 1.0000 0.0188(3) Uani 1 4 d S T P
Co1 Co 0.2500 -0.2500 1.0000 0.0146(4) Uani 1 8 d S TU P
Co2 Co 0.2500 0.2500 1.0445(2) 0.0147(4) Uani 1 8 d S TU P
Cl1 Cl -0.02297(15) -0.02297(15) 1.2906(3) 0.0479(7) Uani 1 2 d S T P
N1 N 0.2500 -0.2500 0.6505(11) 0.0205(11) Uani 1 4 d S TU P
H1 H 0.2500 -0.2500 0.5000 0.025 Uiso 1 8 d R U P
N2 N 0.1089(3) -0.1089(3) 1.0000 0.0194(8) Uani 1 2 d S TU P
N3 N 0.1086(3) 0.1086(3) 1.0445(7) 0.0185(8) Uani 1 2 d S TU P
N4 N 0.2500 0.2500 1.3927(15) 0.0185(12) Uani 1 8 d S TU P
N5 N 0.2500 0.2500 0.6929(15) 0.0186(12) Uani 1 8 d DS TU P
H2 H 0.2500 0.2500 0.5835 0.022 Uiso 1 8 d DR U P
C1 C 0.2500 -0.2500 0.7803(12) 0.0161(7) Uani 1 4 d S TU P
C2 C 0.1612(4) -0.1612(4) 1.0000 0.0172(6) Uani 1 2 d S TU P
C3 C 0.1612(4) 0.1612(4) 1.0438(8) 0.0168(6) Uani 1 2 d S TU P
C4 C 0.2500 0.2500 1.2640(17) 0.0157(7) Uani 1 8 d S TU P
C5 C 0.2500 0.2500 0.8245(16) 0.0157(7) Uani 1 8 d S TU P
C8 C 0.5094(10) 0.2500 0.303(2) 0.092(3) Uani 1 2 d DS TU P
H8A H 0.5135 0.2655 0.1964 0.110 Uiso 0.5 1 d R U P
C6 C 0.5006(10) 0.2500 0.550(3) 0.092(3) Uani 1 2 d DS TU P
H6B H 0.4944 0.2710 0.6538 0.111 Uiso 0.5 1 d R U P
N6 N 0.5080(14) 0.1695(7) 0.368(2) 0.092(3) Uani 0.5 1 d D U P
H6A H 0.5088 0.1209 0.3088 0.110 Uiso 0.5 1 d R U P
N7 N 0.5049(12) 0.1648(4) 0.520(2) 0.092(3) Uani 0.5 1 d D U P
H7A H 0.5061 0.1179 0.5831 0.111 Uiso 0.5 1 d R U P
C7 C 0.5046(15) 0.3059(12) 0.4270(17) 0.092(3) Uani 0.5 1 d D U P
H7B H 0.5040 0.3689 0.4270 0.110 Uiso 0.5 1 d R U P

loop_
_atom_site_aniso_label
_atom_site_aniso_U_11
_atom_site_aniso_U_22
_atom_site_aniso_U_33
_atom_site_aniso_U_23
_atom_site_aniso_U_13
_atom_site_aniso_U_12
Cd1 0.0165(4) 0.0165(4) 0.0234(5) -0.0008(2) -0.0008(2) 0.0006(3)
Co1 0.0150(6) 0.0150(6) 0.0136(8) 0.000 0.000 0.000
Co2 0.0163(6) 0.0163(6) 0.0116(8) 0.000 0.000 0.000
Cl1 0.0585(11) 0.0585(11) 0.0267(12) 0.0071(8) 0.0071(8) -0.0021(14)
N1 0.0211(17) 0.0210(17) 0.0195(16) 0.000 0.000 0.000
N2 0.0189(10) 0.0189(10) 0.0204(14) -0.0003(9) -0.0003(9) 0.0013(12)
N3 0.0191(10) 0.0191(10) 0.0172(14) -0.0001(9) -0.0001(9) -0.0009(12)
N4 0.0202(16) 0.0202(16) 0.015(2) 0.000 0.000 0.000
N5 0.0208(16) 0.0208(16) 0.014(2) 0.000 0.000 0.000
C1 0.0165(11) 0.0166(11) 0.0152(11) 0.000 0.000 0.000
C2 0.0171(8) 0.0171(8) 0.0173(11) -0.0002(7) -0.0002(7) 0.0008(9)
C3 0.0179(8) 0.0179(8) 0.0146(11) -0.0001(7) -0.0001(7) -0.0005(9)
C4 0.0172(9) 0.0172(9) 0.0125(12) 0.000 0.000 0.000
C5 0.0174(9) 0.0174(9) 0.0124(12) 0.000 0.000 0.000
C8 0.091(4) 0.093(4) 0.092(4) 0.000 0.000(4) 0.000
C6 0.091(4) 0.094(4) 0.092(4) 0.000 0.000(4) 0.000
N6 0.091(4) 0.093(4) 0.092(4) -0.0001(8) 0.000(4) 0.0001(8)
N7 0.091(4) 0.094(4) 0.092(4) 0.0000(8) 0.000(4) 0.0001(8)
C7 0.091(4) 0.094(4) 0.092(4) 0.0000(7) 0.000(4) 0.0000(7)

loop_
_atom_type_symbol
_atom_type_description
_atom_type_scat_dispersion_real
_atom_type_scat_dispersion_imag
_atom_type_scat_source
C C 0.0033 0.0016 'International Tables Vol C Tables 4.2.6.8 and 6.1.1.4'
H H 0.0000 0.0000 'International Tables Vol C Tables 4.2.6.8 and 6.1.1.4'
Cd Cd -0.8075 1.2024 'International Tables Vol C Tables 4.2.6.8 and 6.1.1.4'
Cl Cl 0.1484 0.1585 'International Tables Vol C Tables 4.2.6.8 and 6.1.1.4'
Co Co 0.3494 0.9721 'International Tables Vol C Tables 4.2.6.8 and 6.1.1.4'
N N 0.0061 0.0033 'International Tables Vol C Tables 4.2.6.8 and 6.1.1.4'
O O 0.0106 0.0060 'International Tables Vol C Tables 4.2.6.8 and 6.1.1.4'

loop_
_geom_angle_atom_site_label_1
_geom_angle_atom_site_label_2
_geom_angle_atom_site_label_3
_geom_angle
_geom_angle_site_symmetry_1
_geom_angle_site_symmetry_3
N2 Cd1 N2 180.0 9_557 .
N2 Cd1 N3 90.000(1) 9_557 .
N2 Cd1 N3 90.000(1) . .
N2 Cd1 N3 90.000(1) 9_557 9_557
N2 Cd1 N3 90.000(1) . 9_557
N3 Cd1 N3 180.0 . 9_557
N2 Cd1 Cl1 90.0 9_557 .
N2 Cd1 Cl1 90.0 . .
N3 Cd1 Cl1 91.76(17) . .
N3 Cd1 Cl1 88.24(17) 9_557 .
N2 Cd1 Cl1 90.0 9_557 9_557
N2 Cd1 Cl1 90.0 . 9_557
N3 Cd1 Cl1 88.24(17) . 9_557
N3 Cd1 Cl1 91.76(17) 9_557 9_557
Cl1 Cd1 Cl1 180.0 . 9_557
C1 Co1 C1 180.0 10_657 .
C1 Co1 C2 90.0 10_657 .
C1 Co1 C2 90.0 . .
C1 Co1 C2 90.000(1) 10_657 12_557
C1 Co1 C2 90.000(2) . 12_557
C2 Co1 C2 90.000(1) . 12_557
C1 Co1 C2 90.000(1) 10_657 10_657
C1 Co1 C2 90.000(1) . 10_657
C2 Co1 C2 90.000(1) . 10_657
C2 Co1 C2 180.0(2) 12_557 10_657
C1 Co1 C2 90.0 10_657 3_545
C1 Co1 C2 90.0 . 3_545
C2 Co1 C2 180.0 . 3_545
C2 Co1 C2 90.000(1) 12_557 3_545
C2 Co1 C2 90.0 10_657 3_545
C4 Co2 C5 180.0 . .
C4 Co2 C3 90.2(2) . 3
C5 Co2 C3 89.8(2) . 3
C4 Co2 C3 90.2(2) . 4
C5 Co2 C3 89.8(2) . 4
C3 Co2 C3 89.999(3) 3 4
C4 Co2 C3 90.2(2) . 2
C5 Co2 C3 89.8(2) . 2
C3 Co2 C3 89.999(3) 3 2
C3 Co2 C3 179.6(5) 4 2
C4 Co2 C3 90.2(2) . .
C5 Co2 C3 89.8(2) . .
C3 Co2 C3 179.6(5) 3 .
C3 Co2 C3 89.999(5) 4 .
C3 Co2 C3 89.999(4) 2 .
C1 N1 H1 180.0 . .
C2 N2 Cd1 180.0(5) . .
C3 N3 Cd1 170.3(6) . .
C5 N5 H2 180.0 . .
N1 C1 Co1 180.0 . .
N2 C2 Co1 180.0(6) . .
N3 C3 Co2 179.5(7) . .
N4 C4 Co2 180.0 . .
N5 C5 Co2 180.0 . .
N6 C8 N6 131(2) . 15_565
N6 C8 C7 104.1(18) . .
N6 C8 C7 27.2(11) 15_565 .
N6 C8 C7 27.2(11) . 15_565
N6 C8 C7 104.1(18) 15_565 15_565
C7 C8 C7 77.0(19) . 15_565
N6 C8 H8A 128.6 . .
N6 C8 H8A 100.1 15_565 .
C7 C8 H8A 127.3 . .
C7 C8 H8A 155.7 15_565 .
N7 C6 N7 157(2) 15_565 .
N7 C6 C7 117(2) 15_565 15_565
N7 C6 C7 40.0(9) . 15_565
N7 C6 C7 40.0(9) 15_565 .
N7 C6 C7 117(2) . .
C7 C6 C7 77.2(19) 15_565 .
N7 C6 H6B 82.1 15_565 .
N7 C6 H6B 121.0 . .
C7 C6 H6B 160.7 15_565 .
C7 C6 H6B 121.9 . .
C7 N6 N7 39.1(13) 15_565 .
C7 N6 C8 78.5(7) 15_565 .
N7 N6 C8 117.5(17) . .
C7 N6 H6A 160.1 15_565 .
N7 N6 H6A 121.3 . .
C8 N6 H6A 121.2 . .
C7 N7 N6 25.9(13) 15_565 .
C7 N7 C6 72.3(6) 15_565 .
N6 N7 C6 98.3(17) . .
C7 N7 H7A 156.4 15_565 .
N6 N7 H7A 130.5 . .
C6 N7 H7A 131.2 . .
N6 C7 N7 114.9(18) 15_565 15_565
N6 C7 C6 177(3) 15_565 .
N7 C7 C6 67.7(5) 15_565 .
N6 C7 C8 74.4(6) 15_565 .
N7 C7 C8 170(2) 15_565 .
C6 C7 C8 102.9(19) . .
N6 C7 C7 125.9(9) 15_565 15_565
N7 C7 C7 119.0(10) 15_565 15_565
C6 C7 C7 51.4(10) . 15_565
C8 C7 C7 51.5(10) . 15_565
N6 C7 H7B 54.2 15_565 .
N7 C7 H7B 61.0 15_565 .
C6 C7 H7B 128.6 . .
C8 C7 H7B 128.5 . .
C7 C7 H7B 179.4 15_565 .

loop_
_geom_bond_atom_site_label_1
_geom_bond_atom_site_label_2
_geom_bond_distance
_geom_bond_site_symmetry_2
Cd1 N2 2.348(7) 9_557
Cd1 N2 2.348(7) .
Cd1 N3 2.374(7) .
Cd1 N3 2.374(7) 9_557
Cd1 Cl1 2.567(3) .
Cd1 Cl1 2.567(3) 9_557
Co1 C1 1.904(10) 10_657
Co1 C1 1.904(10) .
Co1 C2 1.914(8) .
Co1 C2 1.914(8) 12_557
Co1 C2 1.914(8) 10_657
Co1 C2 1.914(8) 3_545
Co2 C4 1.902(15) .
Co2 C5 1.907(14) .
Co2 C3 1.915(8) 3
Co2 C3 1.915(8) 4
Co2 C3 1.915(8) 2
Co2 C3 1.915(8) .
N1 C1 1.125(14) .
N1 H1 1.3049 .
N2 C2 1.129(10) .
N3 C3 1.134(10) .
N4 C4 1.12(2) .
N5 C5 1.140(19) .
N5 H2 0.9487 .
C8 N6 1.347(3) .
C8 N6 1.347(3) 15_565
C8 C7 1.371(2) .
C8 C7 1.371(2) 15_565
C8 H8A 0.9599 .
C6 N7 1.327(3) 15_565
C6 N7 1.327(3) .
C6 C7 1.367(3) 15_565
C6 C7 1.367(3) .
C6 H6B 0.9600 .
N6 C7 0.64(3) 15_565
N6 N7 1.324(5) .
N6 H6A 0.8999 .
N7 C7 0.92(2) 15_565
N7 H7A 0.9001 .
C7 N6 0.64(3) 15_565
C7 N7 0.92(2) 15_565
C7 C7 1.71(4) 15_565
C7 H7B 0.9601 .

loop_
_geom_hbond_atom_site_label_D
_geom_hbond_atom_site_label_H
_geom_hbond_atom_site_label_A
_geom_hbond_distance_DH
_geom_hbond_distance_HA
_geom_hbond_distance_DA
_geom_hbond_angle_DHA
_geom_hbond_site_symmetry_A
N7 H7A Cl1 0.90 1.87 2.748(14) 165.2 10_657
N6 H6A Cl1 0.90 2.21 3.019(14) 149.3 2_554
N5 H2 N4 0.95 1.65 2.602(17) 180.0 1_554

loop_
_geom_torsion_atom_site_label_1
_geom_torsion_atom_site_label_2
_geom_torsion_atom_site_label_3
_geom_torsion_atom_site_label_4
_geom_torsion
_geom_torsion_site_symmetry_1
_geom_torsion_site_symmetry_4
N6 C8 N6 C7 3(5) 15_565 15_565
C7 C8 N6 C7 2(3) . 15_565
N6 C8 N6 N7 0(4) 15_565 .
C7 C8 N6 N7 -2(2) . .
C7 C8 N6 N7 -3(3) 15_565 .
C8 N6 N7 C7 5(4) . 15_565
C7 N6 N7 C6 -2(4) 15_565 .
C8 N6 N7 C6 3(2) . .
N7 C6 N7 C7 -13(6) 15_565 15_565
C7 C6 N7 C7 -3.7(17) . 15_565
N7 C6 N7 N6 -12(6) 15_565 .
C7 C6 N7 N6 1(2) 15_565 .
C7 C6 N7 N6 -3(2) . .
N7 C6 C7 N7 -174(3) . 15_565
C7 C6 C7 N7 -176.6(16) 15_565 15_565
N7 C6 C7 C8 176(3) 15_565 .
N7 C6 C7 C8 1.9(18) . .
C7 C6 C7 C8 -0.5(19) 15_565 .
N7 C6 C7 C7 176.6(16) 15_565 15_565
N7 C6 C7 C7 2.4(11) . 15_565
N6 C8 C7 N6 178(4) . 15_565
C7 C8 C7 N6 178(3) 15_565 15_565
N6 C8 C7 N7 21(16) . 15_565
N6 C8 C7 N7 -157(18) 15_565 15_565
C7 C8 C7 N7 21(16) 15_565 15_565
N6 C8 C7 C6 -0.2(14) . .
N6 C8 C7 C6 -178(4) 15_565 .
C7 C8 C7 C6 0.5(19) 15_565 .
N6 C8 C7 C7 -0.7(13) . 15_565
N6 C8 C7 C7 -178(3) 15_565 15_565
